data_4321448
loop_
_publ_author_name
'Brian M. Rapko'
'Bruce K. McNamara'
'Robin D. Rogers'
'Grant A. Broker'
'Gregg J. Lumetta'
'Benjamin P. Hay'

_publ_section_title
;
 Coordination of Lanthanide Triflates and Perchlorates with
 N,N,N',N'-Tetramethylsuccinamide
;
_journal_name_full 'Inorganic Chemistry'
_journal_page_first 4858
_journal_page_last 4867
_journal_paper_doi 10.1021/ic000244k
_journal_volume 39
_journal_year 2000
_chemical_formula_structural '[Yb(TMSA)2(H2O)3][CF3SO3]3'
_chemical_formula_sum 'C19 H38 F9 N4 O16 S3 Yb'
_chemical_formula_weight 1018.75
_space_group_IT_number 2
_symmetry_cell_setting triclinic
_symmetry_space_group_name_Hall '-P 1'
_symmetry_space_group_name_H-M 'P -1'
_atom_sites_solution_hydrogens geom
_atom_sites_solution_primary direct
_atom_sites_solution_secondary difmap
_audit_creation_method SHELXL
_cell_angle_alpha 75.8150(1)
_cell_angle_beta 86.805(1)
_cell_angle_gamma 72.6070(1)
_cell_formula_units_Z 2
_cell_length_a 8.67190(1)
_cell_length_b 12.2683(2)
_cell_length_c 19.8094(3)
_cell_measurement_reflns_used 7693
_cell_measurement_temperature 173(2)
_cell_volume 1949.48(4)
_computing_cell_refinement 'Bruker SMART'
_computing_data_collection 'Bruker SMART'
_computing_data_reduction 'Bruker SHELXTL'
_computing_molecular_graphics 'Bruker SHELXTL'
_computing_publication_material 'Bruker SHELXTL'
_computing_structure_refinement 'SHELXL-93 (Sheldrick, 1993)'
_computing_structure_solution 'SHELXS-86 (Sheldrick, 1990)'
_diffrn_ambient_temperature 173(2)
_diffrn_measurement_method 'phi and omega scans'
_diffrn_radiation_monochromator graphite
_diffrn_radiation_source 'fine-focus sealed tube'
_diffrn_radiation_type MoK\a
_diffrn_radiation_wavelength 0.71073
_diffrn_reflns_av_R_equivalents 0.0528
_diffrn_reflns_av_sigmaI/netI 0.0438
_diffrn_reflns_limit_h_max 9
_diffrn_reflns_limit_h_min -9
_diffrn_reflns_limit_k_max 13
_diffrn_reflns_limit_k_min -13
_diffrn_reflns_limit_l_max 18
_diffrn_reflns_limit_l_min -22
_diffrn_reflns_number 8898
_diffrn_reflns_theta_max 23.40
_diffrn_reflns_theta_min 1.06
_exptl_absorpt_coefficient_mu 2.667
_exptl_absorpt_correction_type SADABS
_exptl_crystal_colour colorless
_exptl_crystal_density_diffrn 1.736
_exptl_crystal_description needle
_exptl_crystal_F_000 1014
_exptl_crystal_size_max 0.06
_exptl_crystal_size_mid 0.18
_exptl_crystal_size_min 0.30
_refine_diff_density_max 4.001
_refine_diff_density_min -3.078
_refine_diff_density_rms 0.252
_refine_ls_extinction_coef 0.0054(9)
_refine_ls_extinction_expression Fc^*^=kFc[1+0.001xFc^2^\l^3^/sin(2\q)]^-1/4^
_refine_ls_extinction_method SHELXL
_refine_ls_goodness_of_fit_all 1.168
_refine_ls_goodness_of_fit_obs 1.175
_refine_ls_matrix_type full
_refine_ls_number_parameters 478
_refine_ls_number_reflns 5598
_refine_ls_number_restraints 0
_refine_ls_restrained_S_all 1.201
_refine_ls_restrained_S_obs 1.175
_refine_ls_R_factor_all 0.0885
_refine_ls_R_factor_obs 0.0843
_refine_ls_shift/esd_max 0.064
_refine_ls_shift/esd_mean 0.003
_refine_ls_structure_factor_coef Fsqd
_refine_ls_weighting_scheme '0.0793, 62.2301'
_refine_ls_wR_factor_all 0.2237
_refine_ls_wR_factor_obs 0.2142
_reflns_number_observed 5371
_reflns_number_total 5609
_reflns_observed_criterion >2sigma(I)
_cod_data_source_file ic000244k_8.cif
_cod_data_source_block compound8
_cod_original_cell_volume 1949.48(5)
_cod_database_code 4321448

loop_
_symmetry_equiv_pos_as_xyz
'x, y, z'
'-x, -y, -z'

loop_
_atom_site_aniso_label
_atom_site_aniso_U_11
_atom_site_aniso_U_22
_atom_site_aniso_U_33
_atom_site_aniso_U_23
_atom_site_aniso_U_13
_atom_site_aniso_U_12
Yb 0.0186(4) 0.0289(4) 0.0272(4) -0.0089(3) -0.0044(2) -0.0016(2)
S1 0.025(2) 0.040(2) 0.046(2) -0.021(2) 0.003(2) -0.004(2)
S2 0.028(2) 0.045(2) 0.086(3) -0.021(2) 0.003(2) -0.012(2)
S3 0.043(3) 0.072(3) 0.070(3) -0.051(3) -0.011(2) 0.006(2)
F1 0.345(39) 0.130(18) 0.104(15) -0.002(13) -0.128(20) 0.083(21)
F2 0.060(10) 0.330(33) 0.159(18) -0.148(21) -0.018(10) -0.055(15)
F3 0.112(12) 0.180(16) 0.042(7) -0.038(9) 0.011(7) -0.075(12)
F4 0.271(36) 0.177(24) 0.206(27) -0.126(22) -0.036(24) -0.066(24)
F5 0.103(15) 0.393(42) 0.086(12) 0.054(18) -0.016(11) -0.122(21)
F6 0.083(12) 0.192(21) 0.165(18) 0.062(16) -0.079(12) -0.067(13)
F7 0.084(11) 0.352(33) 0.089(12) -0.157(17) -0.031(9) 0.066(15)
F8 0.168(20) 0.065(11) 0.328(33) -0.016(15) -0.174(22) -0.020(11)
F9 0.049(7) 0.113(10) 0.059(7) -0.012(7) -0.020(5) -0.027(7)
O1 0.042(6) 0.041(6) 0.027(5) -0.008(5) 0.004(5) -0.010(5)
O2 0.056(7) 0.045(6) 0.023(5) -0.011(5) 0.012(5) -0.030(6)
O3 0.025(5) 0.025(6) 0.043(6) -0.010(4) 0.005(4) 0.002(4)
O4 0.020(5) 0.045(6) 0.035(6) -0.004(5) -0.008(4) 0.005(5)
O5 0.015(5) 0.061(8) 0.065(8) -0.019(6) -0.015(5) -0.002(5)
O6 0.003(4) 0.068(8) 0.065(7) -0.027(6) -0.003(5) -0.005(5)
O7 0.041(6) 0.045(6) 0.042(6) -0.023(5) -0.013(5) 0.002(5)
O8 0.154(18) 0.045(8) 0.062(9) -0.017(7) 0.000(10) 0.001(9)
O9 0.053(9) 0.115(13) 0.100(12) -0.058(10) -0.007(8) -0.040(9)
O10 0.044(8) 0.129(14) 0.091(11) -0.069(11) 0.020(8) -0.020(9)
O11 0.146(20) 0.038(9) 0.207(25) -0.011(12) -0.079(18) 0.006(10)
O12 0.096(13) 0.107(13) 0.088(12) -0.003(10) 0.021(10) -0.070(11)
O13 0.021(6) 0.106(12) 0.079(10) -0.006(8) -0.008(6) -0.012(7)
O14 0.145(22) 0.077(14) 0.454(54) -0.136(24) -0.183(29) 0.043(14)
O15 0.073(12) 0.243(26) 0.039(8) -0.049(12) 0.015(8) -0.018(14)
O16 0.037(7) 0.060(8) 0.054(7) -0.006(6) -0.002(5) -0.011(6)
N1 0.039(8) 0.041(8) 0.034(7) -0.013(6) -0.007(6) -0.007(6)
N2 0.053(9) 0.030(7) 0.033(7) -0.004(5) -0.004(6) -0.009(6)
N3 0.032(7) 0.040(7) 0.036(7) -0.009(6) -0.001(6) -0.009(6)
N4 0.038(8) 0.045(8) 0.039(7) -0.024(6) 0.015(6) 0.005(6)
C1 0.024(7) 0.029(8) 0.031(8) -0.011(6) -0.004(6) 0.002(6)
C2 0.034(9) 0.041(9) 0.031(8) -0.008(7) -0.014(7) 0.005(7)
C3 0.037(9) 0.033(8) 0.037(8) -0.011(7) -0.009(7) -0.005(7)
C4 0.031(8) 0.040(9) 0.022(7) 0.008(6) -0.005(6) -0.012(7)
C5 0.067(12) 0.052(10) 0.024(8) -0.010(7) -0.004(8) -0.016(9)
C6 0.054(11) 0.046(10) 0.052(10) -0.034(9) 0.020(9) -0.002(8)
C7 0.079(15) 0.063(13) 0.079(15) -0.039(11) 0.053(12) -0.030(11)
C8 0.058(12) 0.049(11) 0.060(12) -0.002(9) -0.016(9) -0.024(9)
C9 0.017(7) 0.031(8) 0.032(8) -0.009(6) 0.000(6) -0.004(6)
C10 0.041(9) 0.034(8) 0.035(8) -0.015(7) -0.002(7) -0.011(7)
C11 0.029(8) 0.034(8) 0.039(8) -0.025(7) -0.009(6) 0.005(6)
C12 0.013(7) 0.046(9) 0.025(7) -0.022(6) 0.001(5) 0.009(6)
C13 0.066(13) 0.037(10) 0.048(11) 0.003(8) -0.017(9) 0.000(9)
C14 0.044(10) 0.042(10) 0.049(10) -0.018(8) -0.005(8) 0.001(8)
C15 0.040(10) 0.060(12) 0.061(12) -0.025(9) 0.024(9) 0.003(9)
C16 0.058(12) 0.051(11) 0.075(14) -0.006(10) 0.041(11) -0.009(10)
C17 0.068(16) 0.111(21) 0.067(15) -0.035(14) -0.033(13) 0.015(14)
C18 0.034(11) 0.160(28) 0.068(15) -0.003(16) -0.008(10) -0.041(15)
C19 0.090(17) 0.056(13) 0.054(13) -0.008(10) -0.040(12) -0.004(11)

loop_
_atom_site_label
_atom_site_type_symbol
_atom_site_fract_x
_atom_site_fract_y
_atom_site_fract_z
_atom_site_U_iso_or_equiv
_atom_site_thermal_displace_type
_atom_site_occupancy
_atom_site_calc_flag
_atom_site_refinement_flags
_atom_site_disorder_group
Yb Yb 0.67182(7) 0.97542(5) 0.71490(3) 0.0255(3) Uani 1 d . .
S1 S 1.0532(4) 1.2059(3) 0.8144(2) 0.0365(9) Uani 1 d . .
S2 S 0.2724(5) 0.6852(4) 0.8194(3) 0.0518(12) Uani 1 d . .
S3 S 0.6835(6) 0.7187(5) 0.5378(3) 0.0604(14) Uani 1 d . .
F1 F 1.2068(42) 1.0576(21) 0.9218(11) 0.227(17) Uani 1 d . .
F2 F 1.2198(20) 1.2325(26) 0.9093(11) 0.167(11) Uani 1 d . .
F3 F 0.9999(20) 1.1954(17) 0.9474(6) 0.103(5) Uani 1 d . .
F4 F 0.3386(42) 0.7692(26) 0.9157(15) 0.202(14) Uani 1 d . .
F5 F 0.2567(25) 0.6158(30) 0.9527(10) 0.202(15) Uani 1 d . .
F6 F 0.4925(21) 0.6012(20) 0.9196(11) 0.157(10) Uani 1 d . .
F7 F 0.6615(20) 0.6727(25) 0.4202(9) 0.184(13) Uani 1 d . .
F8 F 0.6518(28) 0.5350(15) 0.5063(16) 0.189(13) Uani 1 d . .
F9 F 0.4434(14) 0.6865(13) 0.4785(6) 0.074(4) Uani 1 d . .
O1 O 0.5884(13) 1.0792(9) 0.7980(5) 0.037(2) Uani 1 d . .
O2 O 0.6972(14) 1.1491(10) 0.6602(5) 0.038(3) Uani 1 d . .
O3 O 0.6865(12) 0.8183(8) 0.8013(5) 0.033(2) Uani 1 d . .
O4 O 0.8506(12) 0.8357(9) 0.6720(5) 0.037(2) Uani 1 d . .
O5 O 0.9257(12) 0.9664(11) 0.7586(6) 0.048(3) Uani 1 d . .
O6 O 0.3972(11) 0.9829(11) 0.7257(6) 0.045(3) Uani 1 d . .
O7 O 0.5865(13) 0.9964(10) 0.6009(6) 0.043(3) Uani 1 d . .
O8 O 0.9768(26) 1.3326(13) 0.7991(8) 0.093(6) Uani 1 d . .
O9 O 0.9357(18) 1.1425(16) 0.8163(9) 0.080(5) Uani 1 d . .
O10 O 1.1890(17) 1.1737(16) 0.7733(9) 0.082(5) Uani 1 d . .
O11 O 0.3032(30) 0.5683(14) 0.8117(14) 0.138(10) Uani 1 d . .
O12 O 0.3656(22) 0.7537(17) 0.7747(9) 0.093(6) Uani 1 d . .
O13 O 0.1036(14) 0.7433(15) 0.8185(8) 0.073(4) Uani 1 d . .
O14 O 0.6251(33) 0.8311(19) 0.5144(22) 0.222(21) Uani 1 d . .
O15 O 0.6070(22) 0.6685(24) 0.6063(8) 0.123(9) Uani 1 d . .
O16 O 0.8543(14) 0.6626(11) 0.5420(6) 0.052(3) Uani 1 d . .
N1 N 0.5797(16) 1.1978(12) 0.8684(7) 0.038(3) Uani 1 d . .
N2 N 0.8622(17) 1.2624(11) 0.6303(7) 0.040(3) Uani 1 d . .
N3 N 0.8134(15) 0.6482(11) 0.8797(7) 0.037(3) Uani 1 d . .
N4 N 1.0935(16) 0.7292(12) 0.6425(7) 0.043(3) Uani 1 d . .
C1 C 0.5583(17) 1.1836(12) 0.8048(7) 0.030(3) Uani 1 d . .
C2 C 0.4944(19) 1.2894(14) 0.7437(8) 0.039(4) Uani 1 d . .
H2A H 0.4230(19) 1.3551(14) 0.7618(8) 0.046 Uiso 1 calc R .
H2B H 0.4282(19) 1.2684(14) 0.7127(8) 0.046 Uiso 1 calc R .
C3 C 0.6278(19) 1.3314(13) 0.7010(8) 0.036(3) Uani 1 d . .
H3A H 0.6978(19) 1.3481(13) 0.7326(8) 0.043 Uiso 1 calc R .
H3B H 0.5773(19) 1.4060(13) 0.6666(8) 0.043 Uiso 1 calc R .
C4 C 0.7340(18) 1.2415(14) 0.6620(7) 0.034(3) Uani 1 d . .
C5 C 0.6389(24) 1.0943(16) 0.9264(8) 0.047(4) Uani 1 d . .
H5A H 0.5841(112) 1.0357(48) 0.9248(39) 0.071 Uiso 1 calc R .
H5B H 0.6163(138) 1.1177(25) 0.9706(8) 0.071 Uiso 1 calc R .
H5C H 0.7557(35) 1.0603(66) 0.9224(37) 0.071 Uiso 1 calc R .
C6 C 0.5646(23) 1.3143(15) 0.8843(10) 0.051(5) Uani 1 d . .
H6A H 0.5708(159) 1.3721(33) 0.8410(12) 0.076 Uiso 1 calc R .
H6B H 0.6526(92) 1.3053(29) 0.9161(54) 0.076 Uiso 1 calc R .
H6C H 0.4605(70) 1.3415(57) 0.9062(62) 0.076 Uiso 1 calc R .
C7 C 0.9655(28) 1.1749(19) 0.5945(12) 0.070(6) Uani 1 d . .
H7A H 0.9162(101) 1.1118(76) 0.5970(74) 0.105 Uiso 1 calc R .
H7B H 1.0726(67) 1.1417(101) 0.6171(52) 0.105 Uiso 1 calc R .
H7C H 0.9761(159) 1.2132(37) 0.5456(22) 0.105 Uiso 1 calc R .
C8 C 0.9200(24) 1.3670(16) 0.6264(10) 0.055(5) Uani 1 d . .
H8A H 0.8460(94) 1.4201(61) 0.6517(62) 0.083 Uiso 1 calc R .
H8B H 0.9232(163) 1.4085(71) 0.5775(11) 0.083 Uiso 1 calc R .
H8C H 1.0286(71) 1.3411(19) 0.6473(66) 0.083 Uiso 1 calc R .
C9 C 0.7505(16) 0.7088(12) 0.8161(7) 0.027(3) Uani 1 d . .
C10 C 0.7643(19) 0.6420(13) 0.7578(8) 0.035(3) Uani 1 d . .
H10A H 0.7486(19) 0.5642(13) 0.7787(8) 0.042 Uiso 1 calc R .
H10B H 0.6755(19) 0.6862(13) 0.7234(8) 0.042 Uiso 1 calc R .
C11 C 0.9255(18) 0.6232(13) 0.7191(8) 0.034(3) Uani 1 d . .
H11A H 1.0147(18) 0.5810(13) 0.7536(8) 0.041 Uiso 1 calc R .
H11B H 0.9268(18) 0.5720(13) 0.6873(8) 0.041 Uiso 1 calc R .
C12 C 0.9577(16) 0.7347(13) 0.6772(7) 0.030(3) Uani 1 d . .
C13 C 0.8983(25) 0.5241(15) 0.8992(10) 0.055(5) Uani 1 d . .
H13A H 0.8965(144) 0.4891(28) 0.8598(25) 0.083 Uiso 1 calc R .
H13B H 0.8455(100) 0.4858(25) 0.9391(46) 0.083 Uiso 1 calc R .
H13C H 1.0105(50) 0.5130(15) 0.9119(68) 0.083 Uiso 1 calc R .
C14 C 0.8056(22) 0.7117(15) 0.9340(9) 0.046(4) Uani 1 d . .
H14A H 0.7284(111) 0.7903(41) 0.9196(29) 0.070 Uiso 1 calc R .
H14B H 0.9128(39) 0.7188(95) 0.9411(45) 0.070 Uiso 1 calc R .
H14C H 0.7704(143) 0.6685(57) 0.9775(19) 0.070 Uiso 1 calc R .
C15 C 1.2161(22) 0.6152(17) 0.6384(10) 0.056(5) Uani 1 d . .
H15A H 1.1814(85) 0.5495(17) 0.6667(58) 0.084 Uiso 1 calc R .
H15B H 1.3209(45) 0.6127(53) 0.6559(66) 0.084 Uiso 1 calc R .
H15C H 1.2260(121) 0.6091(57) 0.5898(14) 0.084 Uiso 1 calc R .
C16 C 1.1285(25) 0.8390(17) 0.6033(12) 0.066(6) Uani 1 d . .
H16A H 1.1078(188) 0.8950(57) 0.6329(30) 0.099 Uiso 1 calc R .
H16B H 1.0588(138) 0.8738(77) 0.5615(45) 0.099 Uiso 1 calc R .
H16C H 1.2420(55) 0.8205(28) 0.5896(74) 0.099 Uiso 1 calc R .
C17 C 1.1227(31) 1.1656(26) 0.9038(13) 0.087(8) Uani 1 d . .
C18 C 0.3300(25) 0.6748(31) 0.9069(13) 0.088(9) Uani 1 d . .
C19 C 0.6078(30) 0.6439(19) 0.4846(11) 0.070(6) Uani 1 d . .

loop_
_atom_type_symbol
_atom_type_description
_atom_type_scat_dispersion_real
_atom_type_scat_dispersion_imag
_atom_type_scat_source
C C 0.0033 0.0016 'International Tables Vol C Tables 4.2.6.8 and 6.1.1.4'
H H 0.0000 0.0000 'International Tables Vol C Tables 4.2.6.8 and 6.1.1.4'
N N 0.0061 0.0033 'International Tables Vol C Tables 4.2.6.8 and 6.1.1.4'
O O 0.0106 0.0060 'International Tables Vol C Tables 4.2.6.8 and 6.1.1.4'
F F 0.0171 0.0103 'International Tables Vol C Tables 4.2.6.8 and 6.1.1.4'
S S 0.1246 0.1234 'International Tables Vol C Tables 4.2.6.8 and 6.1.1.4'
Yb Yb -0.3850 5.5486 'International Tables Vol C Tables 4.2.6.8 and 6.1.1.4'

loop_
_geom_angle_atom_site_label_1
_geom_angle_atom_site_label_2
_geom_angle_atom_site_label_3
_geom_angle
_geom_angle_site_symmetry_1
_geom_angle_site_symmetry_3
_geom_angle_publ_flag
O2 Yb O3 158.5(4) . . ?
O2 Yb O4 108.9(4) . . ?
O3 Yb O4 79.4(4) . . ?
O2 Yb O1 78.8(4) . . ?
O3 Yb O1 85.0(4) . . ?
O4 Yb O1 152.0(4) . . ?
O2 Yb O7 77.2(4) . . ?
O3 Yb O7 124.3(4) . . ?
O4 Yb O7 72.7(4) . . ?
O1 Yb O7 134.8(4) . . ?
O2 Yb O6 110.7(4) . . ?
O3 Yb O6 79.3(4) . . ?
O4 Yb O6 121.3(4) . . ?
O1 Yb O6 77.7(4) . . ?
O7 Yb O6 75.8(4) . . ?
O2 Yb O5 78.3(4) . . ?
O3 Yb O5 85.0(4) . . ?
O4 Yb O5 75.6(4) . . ?
O1 Yb O5 79.9(4) . . ?
O7 Yb O5 130.5(4) . . ?
O6 Yb O5 153.6(4) . . ?
O10 S1 O9 115.5(10) . . ?
O10 S1 O8 112.7(11) . . ?
O9 S1 O8 111.5(12) . . ?
O10 S1 C17 107.6(11) . . ?
O9 S1 C17 103.2(13) . . ?
O8 S1 C17 105.2(11) . . ?
O13 S2 O11 111.3(12) . . ?
O13 S2 O12 114.3(11) . . ?
O11 S2 O12 115.0(15) . . ?
O13 S2 C18 102.0(11) . . ?
O11 S2 C18 107.2(15) . . ?
O12 S2 C18 105.8(11) . . ?
O14 S3 O16 121.1(16) . . ?
O14 S3 O15 114.1(22) . . ?
O16 S3 O15 108.8(9) . . ?
O14 S3 C19 109.4(13) . . ?
O16 S3 C19 104.0(10) . . ?
O15 S3 C19 95.8(12) . . ?
C1 O1 Yb 139.4(9) . . ?
C4 O2 Yb 149.3(9) . . ?
C9 O3 Yb 140.3(9) . . ?
C12 O4 Yb 154.0(9) . . ?
C1 N1 C5 119.8(13) . . ?
C1 N1 C6 124.5(13) . . ?
C5 N1 C6 115.4(13) . . ?
C4 N2 C7 118.5(14) . . ?
C4 N2 C8 127.0(15) . . ?
C7 N2 C8 114.5(15) . . ?
C9 N3 C13 125.6(14) . . ?
C9 N3 C14 118.9(13) . . ?
C13 N3 C14 115.4(13) . . ?
C12 N4 C16 120.2(13) . . ?
C12 N4 C15 123.0(14) . . ?
C16 N4 C15 116.7(13) . . ?
O1 C1 N1 117.5(13) . . ?
O1 C1 C2 121.3(13) . . ?
N1 C1 C2 121.1(13) . . ?
C1 C2 C3 113.7(12) . . ?
C2 C3 C4 113.6(12) . . ?
O2 C4 N2 120.4(15) . . ?
O2 C4 C3 121.0(13) . . ?
N2 C4 C3 118.7(14) . . ?
O3 C9 N3 122.5(13) . . ?
O3 C9 C10 118.5(12) . . ?
N3 C9 C10 118.9(13) . . ?
C11 C10 C9 115.2(12) . . ?
C12 C11 C10 114.8(11) . . ?
O4 C12 N4 119.1(14) . . ?
O4 C12 C11 120.8(12) . . ?
N4 C12 C11 120.1(12) . . ?
F1 C17 F3 113.4(29) . . ?
F1 C17 F2 107.8(26) . . ?
F3 C17 F2 104.3(20) . . ?
F1 C17 S1 111.4(19) . . ?
F3 C17 S1 111.8(15) . . ?
F2 C17 S1 107.7(21) . . ?
F4 C18 F5 117.8(33) . . ?
F4 C18 F6 102.5(23) . . ?
F5 C18 F6 100.4(24) . . ?
F4 C18 S2 112.8(23) . . ?
F5 C18 S2 112.8(20) . . ?
F6 C18 S2 108.7(21) . . ?
F8 C19 F7 109.4(26) . . ?
F8 C19 F9 111.0(22) . . ?
F7 C19 F9 105.3(15) . . ?
F8 C19 S3 113.1(15) . . ?
F7 C19 S3 107.7(19) . . ?
F9 C19 S3 110.1(15) . . ?

loop_
_geom_bond_atom_site_label_1
_geom_bond_atom_site_label_2
_geom_bond_distance
_geom_bond_site_symmetry_2
_geom_bond_publ_flag
Yb O2 2.210(10) . ?
Yb O3 2.219(10) . ?
Yb O4 2.245(10) . ?
Yb O1 2.280(10) . ?
Yb O7 2.345(10) . ?
Yb O6 2.355(9) . ?
Yb O5 2.372(10) . ?
S1 O10 1.407(14) . ?
S1 O9 1.449(14) . ?
S1 O8 1.457(15) . ?
S1 C17 1.81(2) . ?
S2 O13 1.422(13) . ?
S2 O11 1.42(2) . ?
S2 O12 1.452(14) . ?
S2 C18 1.79(3) . ?
S3 O14 1.29(2) . ?
S3 O16 1.432(13) . ?
S3 O15 1.55(2) . ?
S3 C19 1.82(2) . ?
F1 C17 1.28(3) . ?
F2 C17 1.36(4) . ?
F3 C17 1.35(3) . ?
F4 C18 1.24(4) . ?
F5 C18 1.28(3) . ?
F6 C18 1.43(3) . ?
F7 C19 1.33(3) . ?
F8 C19 1.24(3) . ?
F9 C19 1.36(3) . ?
O1 C1 1.27(2) . ?
O2 C4 1.28(2) . ?
O3 C9 1.26(2) . ?
O4 C12 1.29(2) . ?
N1 C1 1.34(2) . ?
N1 C5 1.47(2) . ?
N1 C6 1.50(2) . ?
N2 C4 1.31(2) . ?
N2 C7 1.48(2) . ?
N2 C8 1.50(2) . ?
N3 C9 1.35(2) . ?
N3 C13 1.44(2) . ?
N3 C14 1.46(2) . ?
N4 C12 1.32(2) . ?
N4 C16 1.49(2) . ?
N4 C15 1.50(2) . ?
C1 C2 1.53(2) . ?
C2 C3 1.53(2) . ?
C3 C4 1.55(2) . ?
C9 C10 1.55(2) . ?
C10 C11 1.54(2) . ?
C11 C12 1.51(2) . ?
